data_1565394
loop_
_publ_author_name
'Nwachukwu, Chideraa I.'
'Bosch, Eric'

_publ_section_title
;
 Synthesis of 4-[(2-imidazylethynyl)]-5-(2-pyridylethynyl)veratrole and
 characterization of the coordination complexes with silver(I) and
 palladium(II)
;
_journal_name_full 'Inorganica Chimica Acta'
_journal_page_first 119328
_journal_paper_doi 10.1016/j.ica.2019.119328
_journal_volume 502
_journal_year 2020
_chemical_formula_moiety 'C20 H15 Ag F3 N3 O2 S'
_chemical_formula_sum 'C20 H15 Ag F3 N3 O2 S'
_chemical_formula_weight 526.28
_space_group_crystal_system monoclinic
_space_group_IT_number 9
_space_group_name_Hall 'C -2yc'
_space_group_name_H-M_alt 'C 1 c 1'
_atom_sites_solution_hydrogens geom
_cell_angle_alpha 90
_cell_angle_beta 93.972(4)
_cell_angle_gamma 90
_cell_formula_units_Z 16
_cell_length_a 53.94(2)
_cell_length_b 6.826(3)
_cell_length_c 24.457(9)
_cell_measurement_reflns_used 4944
_cell_measurement_temperature 100(2)
_cell_measurement_theta_max 20.17
_cell_measurement_theta_min 2.33
_cell_volume 8983(6)
_computing_cell_refinement 'Bruker SMART'
_computing_data_collection 'Bruker SMART'
_computing_data_reduction 'Bruker SAINT'
_computing_molecular_graphics 'XSeed (Barbour, 2001)'
_computing_publication_material 'XSeed (Barbour, 2001)'
_computing_structure_refinement 'SHELXL-2018/3 (Sheldrick, 2015)'
_computing_structure_solution 'SHELXT 2018/2 (Sheldrick, 2015)'
_diffrn_ambient_temperature 100(2)
_diffrn_detector_area_resol_mean 8.3660
_diffrn_measured_fraction_theta_full 0.999
_diffrn_measured_fraction_theta_max 0.989
_diffrn_measurement_device_type 'Bruker APEX-II CCD'
_diffrn_measurement_method 'phi and omega scans'
_diffrn_radiation_monochromator graphite
_diffrn_radiation_source 'fine-focus sealed tube'
_diffrn_radiation_type MoK\a
_diffrn_radiation_wavelength 0.71073
_diffrn_reflns_av_R_equivalents 0.1136
_diffrn_reflns_av_unetI/netI 0.1807
_diffrn_reflns_Laue_measured_fraction_full 0.999
_diffrn_reflns_Laue_measured_fraction_max 0.989
_diffrn_reflns_limit_h_max 68
_diffrn_reflns_limit_h_min -68
_diffrn_reflns_limit_k_max 8
_diffrn_reflns_limit_k_min -8
_diffrn_reflns_limit_l_max 31
_diffrn_reflns_limit_l_min -31
_diffrn_reflns_number 47976
_diffrn_reflns_point_group_measured_fraction_full 0.994
_diffrn_reflns_point_group_measured_fraction_max 0.979
_diffrn_reflns_theta_full 25.242
_diffrn_reflns_theta_max 27.279
_diffrn_reflns_theta_min 1.785
_exptl_absorpt_coefficient_mu 1.035
_exptl_absorpt_correction_T_max 1.000
_exptl_absorpt_correction_T_min 0.632
_exptl_absorpt_correction_type multi-scan
_exptl_absorpt_process_details 'SADABS V2014(Bruker AXS)'
_exptl_crystal_colour colourless
_exptl_crystal_density_diffrn 1.557
_exptl_crystal_description 'triangular prism'
_exptl_crystal_F_000 4192
_exptl_crystal_size_max 0.40
_exptl_crystal_size_mid 0.10
_exptl_crystal_size_min 0.05
_refine_diff_density_max 2.182
_refine_diff_density_min -1.167
_refine_diff_density_rms 0.130
_refine_ls_abs_structure_details
;
 Flack x determined using 3099 quotients [(I+)-(I-)]/[(I+)+(I-)]
 (Parsons, Flack and Wagner, Acta Cryst. B69 (2013) 249-259).
;
_refine_ls_abs_structure_Flack 0.49(4)
_refine_ls_extinction_coef .
_refine_ls_extinction_method none
_refine_ls_goodness_of_fit_ref 1.044
_refine_ls_hydrogen_treatment constr
_refine_ls_matrix_type full
_refine_ls_number_parameters 1061
_refine_ls_number_reflns 19753
_refine_ls_number_restraints 817
_refine_ls_restrained_S_all 1.040
_refine_ls_R_factor_all 0.1810
_refine_ls_R_factor_gt 0.1159
_refine_ls_shift/su_max 2.560
_refine_ls_shift/su_mean 0.013
_refine_ls_structure_factor_coef Fsqd
_refine_ls_weighting_details 'w=1/[\s^2^(Fo^2^)+(0.1654P)^2^+15.5980P] where P=(Fo^2^+2Fc^2^)/3'
_refine_ls_weighting_scheme calc
_refine_ls_wR_factor_gt 0.2903
_refine_ls_wR_factor_ref 0.3346
_reflns_Friedel_coverage 0.980
_reflns_Friedel_fraction_full 0.989
_reflns_Friedel_fraction_max 0.969
_reflns_number_gt 10759
_reflns_number_total 19753
_reflns_threshold_expression 'I > 2\s(I)'
_cod_data_source_file ICA-2020-502-119328.cif
_cod_data_source_block eb626cc_a_sq
_cod_original_sg_symbol_H-M 'C c'
_cod_database_code 1565394
_shelx_space_group_comment
;
The symmetry employed for this shelxl refinement is uniquely defined
by the following loop, which should always be used as a source of
symmetry information in preference to the above space-group names.
They are only intended as comments.
;
_platon_squeeze_void_probe_radius 1.20

loop_
_space_group_symop_operation_xyz
'x, y, z'
'x, -y, z+1/2'
'x+1/2, y+1/2, z'
'x+1/2, -y+1/2, z+1/2'

loop_
_atom_site_label
_atom_site_type_symbol
_atom_site_fract_x
_atom_site_fract_y
_atom_site_fract_z
_atom_site_U_iso_or_equiv
_atom_site_adp_type
_atom_site_occupancy
_atom_site_site_symmetry_order
_atom_site_calc_flag
_atom_site_refinement_flags_posn
_atom_site_refinement_flags_adp
_atom_site_refinement_flags_occupancy
_atom_site_disorder_assembly
_atom_site_disorder_group
Ag1 Ag 0.07104(4) 0.8298(3) 0.36283(7) 0.0645(9) Uani 1 1 d . . . . .
S1 S 0.4900(3) 0.956(2) 0.5837(5) 0.149(4) Uani 1 1 d D U . . .
F1 F 0.4777(5) 0.625(3) 0.6335(9) 0.180(12) Uani 1 1 d D U . . .
O1 O 0.2179(3) 0.818(2) 0.5067(6) 0.056(3) Uani 1 1 d . U . . .
N1 N 0.0650(3) 0.899(2) 0.4427(7) 0.047(4) Uani 1 1 d D U . . .
C1 C 0.0408(5) 0.946(4) 0.4518(11) 0.095(7) Uani 1 1 d D U . . .
H1 H 0.028315 0.952499 0.422451 0.114 Uiso 1 1 calc R U . . .
Ag2 Ag 0.64491(4) 0.86581(18) 0.48013(6) 0.0596(9) Uani 1 1 d . . . . .
S2 S 0.3338(3) 0.8515(17) 0.3301(6) 0.139(4) Uani 1 1 d D U . . .
F2 F 0.5021(5) 0.828(3) 0.6743(7) 0.144(8) Uani 1 1 d D U . . .
O2 O 0.2267(3) 0.749(2) 0.4103(6) 0.057(4) Uani 1 1 d . U . . .
N2 N 0.0802(3) 0.784(2) 0.2820(7) 0.047(4) Uani 1 1 d . U . . .
C2 C 0.0354(6) 0.981(4) 0.5046(9) 0.093(7) Uani 1 1 d D U . . .
H2 H 0.019495 1.030279 0.511999 0.112 Uiso 1 1 calc R U . . .
Ag3 Ag 0.93170(6) 0.8306(6) 0.59362(14) 0.1369(14) Uani 1 1 d . . . . .
F3 F 0.5152(5) 0.652(3) 0.6143(9) 0.161(10) Uani 1 1 d D U . . .
O3 O 0.6124(3) 0.671(2) 0.1406(5) 0.064(3) Uani 1 1 d . U . . .
N3 N 0.1078(3) 0.733(2) 0.2147(6) 0.054(4) Uani 1 1 d D U . . .
H3 H 0.122050 0.717376 0.199660 0.065 Uiso 1 1 calc R U . . .
C3 C 0.0524(4) 0.948(4) 0.5461(9) 0.079(6) Uani 1 1 d D U . . .
H3A H 0.047005 0.937475 0.582169 0.095 Uiso 1 1 calc R U . . .
Ag4 Ag 0.35680(6) 0.8638(4) 0.47978(13) 0.1156(12) Uani 1 1 d D . . . .
F4 F 0.3112(7) 1.013(7) 0.2505(13) 0.263(19) Uani 1 1 d D U . . .
O4 O 0.5679(4) 0.736(2) 0.1662(5) 0.064(3) Uani 1 1 d . U . . .
N4 N 0.6815(3) 0.817(2) 0.4525(6) 0.048(3) Uani 1 1 d . U . . .
C4 C 0.0768(4) 0.929(4) 0.5390(8) 0.064(5) Uani 1 1 d D U . . .
H4 H 0.089024 0.933800 0.568758 0.076 Uiso 1 1 calc R U . . .
F5 F 0.3160(7) 0.671(7) 0.2509(14) 0.26(2) Uani 1 1 d D U . . .
O5 O 0.7839(6) 0.799(4) 0.4503(13) 0.121(7) Uani 1 1 d . U . . .
N5 N 0.6078(3) 0.901(2) 0.5006(6) 0.048(3) Uani 1 1 d D U . . .
C5 C 0.0830(3) 0.901(2) 0.4844(6) 0.044(4) Uani 1 1 d D U . . .
F6 F 0.2890(8) 0.817(7) 0.297(2) 0.28(2) Uani 1 1 d D U . . .
O6 O 0.7737(4) 0.752(3) 0.5511(10) 0.094(6) Uani 1 1 d . U . . .
N6 N 0.5677(4) 0.918(3) 0.4870(9) 0.077(6) Uani 1 1 d D . . . .
H6 H 0.552831 0.919712 0.469755 0.092 Uiso 1 1 calc R U . . .
C6 C 0.1085(3) 0.884(2) 0.4663(8) 0.042(2) Uani 1 1 d D U . . .
O7 O 0.4344(5) 0.741(4) 0.7824(11) 0.112(7) Uani 1 1 d . U . . .
N7 N 0.9372(4) 0.894(4) 0.5120(11) 0.121(8) Uani 1 1 d D U . . .
C7 C 0.1289(3) 0.856(2) 0.4591(9) 0.042(2) Uani 1 1 d D U . . .
O8 O 0.3909(5) 0.707(4) 0.8181(10) 0.116(6) Uani 1 1 d . U . . .
N8 N 0.9222(6) 0.777(3) 0.6790(13) 0.116(8) Uani 1 1 d D U . . .
C8 C 0.1539(3) 0.835(2) 0.4425(8) 0.042(2) Uani 1 1 d D U . . .
O9 O 0.5138(8) 1.058(7) 0.5813(14) 0.197(14) Uani 1 1 d . U . . .
N9 N 0.9033(6) 0.732(4) 0.7479(12) 0.120(8) Uani 1 1 d D U . . .
H9N H 0.891670 0.726910 0.771469 0.144 Uiso 1 1 calc R U . . .
C9 C 0.1737(4) 0.840(2) 0.4824(8) 0.046(4) Uani 1 1 d . U . . .
H9 H 0.170372 0.878018 0.518569 0.055 Uiso 1 1 calc R U . . .
O10 O 0.4827(5) 0.858(4) 0.5327(9) 0.168(12) Uani 1 1 d D U . . .
N10 N 0.3942(4) 0.895(4) 0.4597(13) 0.161(10) Uani 1 1 d D U . . .
C10 C 0.1977(4) 0.794(3) 0.4722(7) 0.044(4) Uani 1 1 d . U . . .
O11 O 0.4711(6) 1.044(4) 0.6153(13) 0.178(13) Uani 1 1 d D U . . .
N11 N 0.3207(6) 0.809(4) 0.5049(12) 0.121(8) Uani 1 1 d D U . . .
C11 C 0.2031(4) 0.769(2) 0.4193(7) 0.039(4) Uani 1 1 d . U . . .
O12 O 0.3574(4) 0.881(5) 0.3092(13) 0.176(13) Uani 1 1 d D U . . .
N12 N 0.2934(7) 0.754(4) 0.5599(11) 0.113(8) Uani 1 1 d D U . . .
H12N H 0.286319 0.739701 0.590992 0.135 Uiso 1 1 calc R U . . .
C12 C 0.1848(4) 0.754(3) 0.3749(10) 0.058(5) Uani 1 1 d . U . . .
H12 H 0.188720 0.724213 0.338596 0.070 Uiso 1 1 calc R U . . .
O13 O 0.3325(9) 0.691(4) 0.3683(12) 0.25(2) Uani 1 1 d D U . . .
C13 C 0.1589(4) 0.791(3) 0.3903(9) 0.050(4) Uani 1 1 d . U . . .
O14 O 0.3287(6) 1.005(4) 0.3676(11) 0.23(2) Uani 1 1 d D U . . .
C14 C 0.1417(4) 0.770(2) 0.3441(8) 0.045(4) Uani 1 1 d . U . . .
C15 C 0.1242(4) 0.770(3) 0.3093(9) 0.054(5) Uani 1 1 d . U . . .
C16 C 0.1032(3) 0.760(2) 0.2712(6) 0.038(3) Uani 1 1 d D U . . .
C17 C 0.0673(4) 0.781(3) 0.2320(8) 0.057(5) Uani 1 1 d D U . . .
H17 H 0.049880 0.803870 0.226846 0.069 Uiso 1 1 calc R U . . .
C18 C 0.0826(4) 0.740(3) 0.1888(7) 0.058(5) Uani 1 1 d D U . . .
H18 H 0.077567 0.720177 0.151140 0.069 Uiso 1 1 calc R U . . .
C19 C 0.2126(4) 0.877(3) 0.5665(7) 0.046(4) Uani 1 1 d . U . . .
H19A H 0.200861 0.986287 0.565534 0.069 Uiso 1 1 calc R U . . .
H19B H 0.228176 0.916010 0.586593 0.069 Uiso 1 1 calc R U . . .
H19C H 0.205491 0.764527 0.584884 0.069 Uiso 1 1 calc R U . . .
C20 C 0.2321(5) 0.714(4) 0.3571(10) 0.070(6) Uani 1 1 d . U . . .
H20A H 0.227897 0.578647 0.347343 0.105 Uiso 1 1 calc R U . . .
H20B H 0.249879 0.736252 0.353510 0.105 Uiso 1 1 calc R U . . .
H20C H 0.222427 0.803648 0.332592 0.105 Uiso 1 1 calc R U . . .
C21 C 0.7017(4) 0.816(3) 0.4887(10) 0.067(5) Uani 1 1 d D U . . .
H21 H 0.700362 0.842760 0.526474 0.080 Uiso 1 1 calc R U . . .
C22 C 0.7264(5) 0.769(4) 0.4661(11) 0.083(7) Uani 1 1 d D U . . .
H22 H 0.741190 0.768308 0.489635 0.099 Uiso 1 1 calc R U . . .
C23 C 0.7273(4) 0.733(3) 0.4169(10) 0.076(6) Uani 1 1 d D U . . .
H23 H 0.743407 0.706059 0.405077 0.091 Uiso 1 1 calc R U . . .
C24 C 0.7082(5) 0.726(3) 0.3770(11) 0.081(6) Uani 1 1 d D U . . .
H24 H 0.709738 0.696243 0.339445 0.098 Uiso 1 1 calc R U . . .
C25 C 0.6840(3) 0.776(2) 0.4033(9) 0.053(4) Uani 1 1 d D U . . .
C26 C 0.6634(4) 0.774(2) 0.3629(9) 0.058(5) Uani 1 1 d . U . . .
C27 C 0.6457(4) 0.767(2) 0.3317(6) 0.040(4) Uani 1 1 d . U . . .
C28 C 0.6250(4) 0.758(2) 0.2917(6) 0.042(4) Uani 1 1 d . U . . .
C29 C 0.6297(4) 0.721(2) 0.2353(7) 0.048(4) Uani 1 1 d . U . . .
H29 H 0.646018 0.693780 0.225101 0.058 Uiso 1 1 calc R U . . .
C30 C 0.6095(5) 0.724(2) 0.1960(7) 0.051(4) Uani 1 1 d . U . . .
C31 C 0.5864(4) 0.740(2) 0.2095(7) 0.045(4) Uani 1 1 d . U . . .
C32 C 0.5815(3) 0.7750(19) 0.2651(6) 0.031(3) Uani 1 1 d . U . . .
H32 H 0.565064 0.793934 0.275817 0.037 Uiso 1 1 calc R U . . .
C33 C 0.6020(4) 0.781(3) 0.3030(7) 0.048(4) Uani 1 1 d . U . . .
C34 C 0.5987(4) 0.814(2) 0.3602(6) 0.040(4) Uani 1 1 d . U . . .
C35 C 0.5934(4) 0.843(2) 0.4054(7) 0.043(4) Uani 1 1 d . U . . .
C36 C 0.5903(4) 0.885(2) 0.4642(8) 0.050(4) Uani 1 1 d . U . . .
C37 C 0.5990(5) 0.949(3) 0.5515(8) 0.062(5) Uani 1 1 d D U . . .
H37 H 0.608487 0.974473 0.584887 0.074 Uiso 1 1 calc R U . . .
C38 C 0.5734(7) 0.949(4) 0.5420(10) 0.099(8) Uani 1 1 d D U . . .
H38 H 0.561760 0.967551 0.568982 0.118 Uiso 1 1 calc R U . . .
C39 C 0.6360(6) 0.610(4) 0.1279(9) 0.083(8) Uani 1 1 d . U . . .
H39A H 0.644613 0.550881 0.160409 0.124 Uiso 1 1 calc R U . . .
H39B H 0.645457 0.722784 0.116079 0.124 Uiso 1 1 calc R U . . .
H39C H 0.634367 0.512973 0.098332 0.124 Uiso 1 1 calc R U . . .
C40 C 0.5456(7) 0.733(5) 0.1819(11) 0.089(8) Uani 1 1 d . U . . .
H40A H 0.542944 0.611721 0.201984 0.133 Uiso 1 1 calc R U . . .
H40B H 0.533724 0.740447 0.149786 0.133 Uiso 1 1 calc R U . . .
H40C H 0.543189 0.845770 0.205859 0.133 Uiso 1 1 calc R U . . .
C41 C 0.9616(5) 0.894(4) 0.4981(13) 0.119(9) Uani 1 1 d D U . . .
H41 H 0.974982 0.867468 0.524405 0.142 Uiso 1 1 calc R U . . .
C42 C 0.9656(6) 0.935(5) 0.4450(13) 0.127(9) Uani 1 1 d D U . . .
H42 H 0.981968 0.926489 0.433004 0.152 Uiso 1 1 calc R U . . .
C43 C 0.9468(5) 0.987(5) 0.4092(12) 0.108(8) Uani 1 1 d D U . . .
H43 H 0.950298 1.043640 0.375111 0.129 Uiso 1 1 calc R U . . .
C44 C 0.9228(5) 0.960(5) 0.4213(12) 0.103(8) Uani 1 1 d D U . . .
H44 H 0.910092 0.958927 0.392455 0.123 Uiso 1 1 calc R U . . .
C45 C 0.9167(5) 0.934(5) 0.4745(13) 0.114(8) Uani 1 1 d D U . . .
C46 C 0.8937(7) 0.885(7) 0.486(2) 0.140(10) Uani 1 1 d D U . . .
C47 C 0.8729(6) 0.866(5) 0.503(2) 0.120(9) Uani 1 1 d D U . . .
C48 C 0.8485(5) 0.808(4) 0.5140(15) 0.127(9) Uani 1 1 d D U . . .
C49 C 0.8288(5) 0.830(4) 0.4745(12) 0.105(8) Uani 1 1 d D U . . .
H49 H 0.831933 0.853438 0.437297 0.126 Uiso 1 1 calc R U . . .
C50 C 0.8048(5) 0.819(4) 0.4896(11) 0.099(7) Uani 1 1 d D U . . .
C51 C 0.7998(5) 0.777(4) 0.5436(11) 0.099(7) Uani 1 1 d D U . . .
C52 C 0.8193(4) 0.757(4) 0.5822(11) 0.078(7) Uani 1 1 d D U . . .
H52 H 0.816076 0.723534 0.618787 0.094 Uiso 1 1 calc R U . . .
C53 C 0.8437(5) 0.783(6) 0.5693(13) 0.127(10) Uani 1 1 d D U . . .
C54 C 0.8661(6) 0.772(5) 0.6083(14) 0.108(9) Uani 1 1 d D U . . .
C55 C 0.8820(7) 0.751(5) 0.6459(13) 0.108(8) Uani 1 1 d D U . . .
C56 C 0.8981(6) 0.734(5) 0.6925(13) 0.121(8) Uani 1 1 d D U . . .
C57 C 0.9401(7) 0.781(5) 0.7200(15) 0.125(9) Uani 1 1 d D U . . .
H57 H 0.957291 0.808193 0.718081 0.150 Uiso 1 1 calc R U . . .
C58 C 0.9280(6) 0.737(4) 0.7638(17) 0.115(9) Uani 1 1 d D U . . .
H58 H 0.935296 0.713858 0.799692 0.138 Uiso 1 1 calc R U . . .
C59 C 0.7841(9) 0.826(6) 0.394(2) 0.143(15) Uani 1 1 d . U . . .
H59A H 0.793660 0.944292 0.386133 0.214 Uiso 1 1 calc R U . . .
H59B H 0.767057 0.840662 0.377674 0.214 Uiso 1 1 calc R U . . .
H59C H 0.791871 0.712332 0.377181 0.214 Uiso 1 1 calc R U . . .
C60 C 0.7668(6) 0.743(5) 0.6089(14) 0.098(9) Uani 1 1 d . U . . .
H60A H 0.779854 0.675311 0.631387 0.147 Uiso 1 1 calc R U . . .
H60B H 0.751061 0.671755 0.610631 0.147 Uiso 1 1 calc R U . . .
H60C H 0.764823 0.876396 0.622889 0.147 Uiso 1 1 calc R U . . .
C61 C 0.4013(7) 0.947(5) 0.4083(13) 0.147(11) Uani 1 1 d D U . . .
H61 H 0.389364 0.957006 0.377904 0.177 Uiso 1 1 calc R U . . .
C62 C 0.4261(6) 0.985(5) 0.4026(12) 0.136(11) Uani 1 1 d D U . . .
H62 H 0.430869 1.030239 0.368055 0.163 Uiso 1 1 calc R U . . .
C63 C 0.4444(7) 0.961(6) 0.4446(16) 0.161(12) Uani 1 1 d D U . . .
H63 H 0.461485 0.985178 0.439508 0.193 Uiso 1 1 calc R U . . .
C64 C 0.4366(7) 0.902(6) 0.4939(14) 0.159(12) Uani 1 1 d D U . . .
H64 H 0.448737 0.870471 0.522577 0.191 Uiso 1 1 calc R U . . .
C65 C 0.4118(8) 0.885(5) 0.5041(14) 0.137(10) Uani 1 1 d D U . . .
C66 C 0.4074(10) 0.865(6) 0.5526(15) 0.138(10) Uani 1 1 d D U . . .
C67 C 0.4099(8) 0.814(5) 0.6006(13) 0.113(9) Uani 1 1 d D U . . .
C68 C 0.4009(7) 0.801(6) 0.6540(13) 0.125(10) Uani 1 1 d D U . . .
C69 C 0.4199(7) 0.786(8) 0.6969(12) 0.16(2) Uani 1 1 d D . . . .
H69 H 0.436610 0.799610 0.687225 0.194 Uiso 1 1 calc R U . . .
C70 C 0.4162(6) 0.753(5) 0.7527(13) 0.105(8) Uani 1 1 d D U . . .
C71 C 0.3920(6) 0.710(6) 0.7660(13) 0.110(8) Uani 1 1 d D U . . .
C72 C 0.3723(7) 0.737(6) 0.7281(14) 0.122(9) Uani 1 1 d D U . . .
H72 H 0.355865 0.742455 0.739473 0.146 Uiso 1 1 calc R U . . .
C73 C 0.3767(7) 0.755(6) 0.6719(14) 0.134(9) Uani 1 1 d D U . . .
C74 C 0.3561(8) 0.779(7) 0.6335(18) 0.141(10) Uani 1 1 d D U . . .
C75 C 0.3384(7) 0.761(5) 0.5994(15) 0.114(9) Uani 1 1 d D U . . .
C76 C 0.3186(8) 0.762(6) 0.5587(14) 0.119(8) Uani 1 1 d D U . . .
C77 C 0.2974(7) 0.824(5) 0.4771(17) 0.121(10) Uani 1 1 d D U . . .
H77 H 0.294763 0.866447 0.440174 0.146 Uiso 1 1 calc R U . . .
C78 C 0.2789(8) 0.770(4) 0.5089(14) 0.116(9) Uani 1 1 d D U . . .
H78 H 0.261661 0.749234 0.500063 0.139 Uiso 1 1 calc R U . . .
C79 C 0.4616(6) 0.764(4) 0.7730(12) 0.081(7) Uani 1 1 d . U . . .
H79A H 0.466855 0.656554 0.750026 0.121 Uiso 1 1 calc R U . . .
H79B H 0.471343 0.761770 0.808348 0.121 Uiso 1 1 calc R U . . .
H79C H 0.464180 0.889362 0.754667 0.121 Uiso 1 1 calc R U . . .
C80 C 0.3660(7) 0.654(6) 0.8422(16) 0.116(6) Uani 1 1 d . U . . .
H80A H 0.359058 0.536167 0.824173 0.175 Uiso 1 1 calc R U . . .
H80B H 0.354225 0.763004 0.836115 0.175 Uiso 1 1 calc R U . . .
H80C H 0.368800 0.630048 0.881661 0.175 Uiso 1 1 calc R U . . .
C81 C 0.4958(6) 0.751(5) 0.6261(12) 0.139(10) Uani 1 1 d D U . . .
C82 C 0.3105(8) 0.838(7) 0.2746(19) 0.199(19) Uani 1 1 d D U . . .

loop_
_atom_site_aniso_label
_atom_site_aniso_U_11
_atom_site_aniso_U_22
_atom_site_aniso_U_33
_atom_site_aniso_U_23
_atom_site_aniso_U_13
_atom_site_aniso_U_12
Ag1 0.0612(13) 0.0520(11) 0.0781(14) 0.0018(8) -0.0113(8) -0.0021(8)
S1 0.150(9) 0.175(11) 0.118(7) 0.000(7) -0.013(7) -0.040(9)
F1 0.30(3) 0.113(17) 0.117(16) -0.018(13) -0.04(2) 0.06(2)
O1 0.050(7) 0.072(8) 0.046(7) 0.002(6) -0.013(6) -0.018(7)
N1 0.037(8) 0.040(7) 0.064(9) 0.011(7) -0.009(7) -0.003(7)
C1 0.101(16) 0.095(15) 0.086(14) 0.007(13) -0.004(13) -0.010(14)
Ag2 0.1045(16) 0.0273(9) 0.0442(10) 0.0054(6) -0.0136(7) -0.0114(8)
S2 0.159(10) 0.098(7) 0.166(11) -0.018(7) 0.055(8) -0.006(7)
F2 0.22(2) 0.117(15) 0.087(12) 0.010(10) -0.027(14) 0.036(15)
O2 0.068(9) 0.044(7) 0.055(8) 0.010(6) -0.015(7) 0.006(7)
N2 0.043(8) 0.030(6) 0.064(9) 0.011(6) -0.014(7) -0.004(6)
C2 0.112(17) 0.097(16) 0.070(13) 0.008(12) -0.004(12) -0.001(14)
Ag3 0.091(2) 0.173(4) 0.144(3) -0.022(2) -0.0111(19) -0.021(2)
F3 0.23(3) 0.115(16) 0.143(19) -0.022(13) 0.032(18) 0.069(16)
O3 0.090(8) 0.069(6) 0.030(4) 0.005(4) -0.021(5) 0.009(6)
N3 0.062(10) 0.039(7) 0.061(9) 0.016(6) -0.001(7) 0.011(7)
C3 0.100(15) 0.084(13) 0.051(11) 0.013(10) -0.003(11) 0.007(13)
Ag4 0.110(2) 0.102(2) 0.131(2) -0.0022(16) -0.0174(18) 0.0082(16)
F4 0.28(4) 0.28(5) 0.23(4) 0.02(4) 0.05(3) -0.06(4)
O4 0.090(8) 0.069(6) 0.030(4) 0.005(4) -0.021(5) 0.009(6)
N4 0.069(7) 0.027(5) 0.045(5) 0.009(3) -0.010(5) -0.005(4)
C4 0.054(11) 0.084(13) 0.051(10) -0.005(10) -0.009(9) 0.023(10)
F5 0.20(3) 0.29(5) 0.29(5) -0.12(4) -0.02(3) -0.07(3)
O5 0.139(18) 0.087(13) 0.141(18) 0.018(13) 0.036(15) 0.013(13)
N5 0.069(7) 0.027(5) 0.045(5) 0.009(3) -0.010(5) -0.005(4)
C5 0.044(9) 0.030(7) 0.059(9) 0.004(6) 0.015(7) -0.019(7)
F6 0.26(5) 0.28(6) 0.28(5) 0.01(4) -0.04(4) -0.03(4)
O6 0.086(12) 0.068(11) 0.129(15) -0.012(10) 0.014(11) 0.024(9)
N6 0.085(15) 0.037(9) 0.108(17) 0.019(10) 0.005(12) 0.022(9)
C6 0.041(5) 0.017(4) 0.065(6) 0.004(4) -0.016(5) -0.009(4)
O7 0.122(17) 0.101(14) 0.113(16) -0.036(12) -0.003(13) -0.004(13)
N7 0.076(14) 0.121(17) 0.17(2) 0.016(16) 0.015(15) -0.021(14)
C7 0.041(5) 0.017(4) 0.065(6) 0.004(4) -0.016(5) -0.009(4)
O8 0.107(13) 0.140(15) 0.100(12) -0.029(11) -0.005(10) -0.016(12)
N8 0.127(18) 0.085(14) 0.132(18) 0.021(13) -0.020(15) -0.009(14)
C8 0.041(5) 0.017(4) 0.065(6) 0.004(4) -0.016(5) -0.009(4)
O9 0.24(3) 0.22(3) 0.14(2) -0.01(2) 0.01(2) -0.09(3)
N9 0.118(17) 0.096(15) 0.152(19) -0.007(15) 0.055(16) 0.013(15)
C9 0.056(10) 0.026(7) 0.053(9) 0.003(6) -0.009(8) -0.018(7)
O10 0.19(3) 0.18(3) 0.15(2) -0.082(18) 0.043(19) -0.09(2)
N10 0.26(3) 0.089(16) 0.124(18) 0.008(15) -0.051(19) -0.029(18)
C10 0.045(9) 0.037(8) 0.047(8) 0.002(6) -0.003(7) -0.021(7)
O11 0.19(3) 0.18(3) 0.17(2) -0.10(2) 0.05(2) -0.03(2)
N11 0.15(2) 0.084(14) 0.119(17) -0.014(13) -0.033(15) 0.037(14)
C11 0.053(9) 0.020(6) 0.042(8) 0.003(6) -0.004(7) -0.003(6)
O12 0.22(4) 0.15(3) 0.17(3) 0.03(2) 0.05(3) 0.01(2)
N12 0.16(2) 0.068(12) 0.104(15) -0.014(12) -0.005(16) 0.004(15)
C12 0.056(11) 0.033(8) 0.081(12) 0.019(8) -0.031(9) -0.003(8)
O13 0.42(6) 0.13(3) 0.20(4) -0.04(3) 0.05(4) -0.11(3)
C13 0.047(9) 0.029(7) 0.072(10) 0.008(7) -0.003(8) -0.014(7)
O14 0.19(3) 0.19(4) 0.33(5) 0.13(4) 0.10(3) -0.01(3)
C14 0.061(10) 0.018(6) 0.053(9) 0.016(6) -0.013(8) -0.008(7)
C15 0.042(10) 0.041(9) 0.079(12) 0.013(8) 0.001(9) -0.001(8)
C16 0.041(9) 0.018(6) 0.053(8) 0.012(6) -0.008(7) 0.001(6)
C17 0.062(11) 0.036(8) 0.070(11) 0.014(8) -0.023(9) 0.017(8)
C18 0.087(13) 0.042(9) 0.041(9) 0.013(7) -0.018(9) -0.001(9)
C19 0.060(12) 0.048(9) 0.031(8) 0.013(7) 0.020(8) 0.005(8)
C20 0.080(16) 0.060(12) 0.070(14) 0.009(10) -0.004(12) -0.022(12)
C21 0.064(12) 0.055(11) 0.077(13) 0.000(10) -0.017(10) 0.013(10)
C22 0.070(13) 0.073(13) 0.105(15) -0.001(12) 0.007(13) -0.017(11)
C23 0.068(12) 0.058(11) 0.101(15) 0.016(11) -0.008(12) -0.026(10)
C24 0.074(13) 0.048(10) 0.120(16) 0.035(11) -0.010(12) 0.000(10)
C25 0.054(10) 0.025(7) 0.076(11) 0.007(7) -0.023(9) -0.008(7)
C26 0.086(12) 0.015(6) 0.068(10) 0.013(7) -0.039(10) -0.016(7)
C27 0.069(10) 0.018(6) 0.028(7) 0.007(5) -0.025(7) -0.004(7)
C28 0.075(10) 0.021(6) 0.026(7) 0.000(5) -0.020(7) 0.003(7)
C29 0.076(11) 0.032(7) 0.035(8) -0.001(6) -0.003(8) 0.006(8)
C30 0.093(12) 0.032(7) 0.026(7) 0.002(6) -0.019(8) 0.000(8)
C31 0.067(10) 0.030(7) 0.035(8) 0.013(6) -0.025(8) -0.007(8)
C32 0.039(8) 0.020(6) 0.032(7) 0.008(5) -0.011(6) -0.007(6)
C33 0.067(10) 0.036(7) 0.037(8) 0.001(6) -0.020(8) -0.006(8)
C34 0.055(10) 0.035(7) 0.028(7) -0.001(6) -0.015(7) -0.017(7)
C35 0.059(10) 0.021(7) 0.045(9) 0.000(6) -0.019(8) -0.015(7)
C36 0.077(12) 0.029(7) 0.044(9) 0.009(6) -0.010(8) -0.009(8)
C37 0.103(14) 0.032(8) 0.053(10) 0.003(7) 0.020(11) 0.010(10)
C38 0.15(2) 0.075(15) 0.082(16) 0.020(13) 0.058(16) 0.034(16)
C39 0.12(2) 0.085(17) 0.045(11) 0.030(11) -0.016(12) -0.021(16)
C40 0.11(2) 0.098(19) 0.057(14) 0.005(13) -0.004(14) 0.010(17)
C41 0.070(14) 0.114(18) 0.17(2) 0.003(18) 0.011(16) -0.052(14)
C42 0.086(17) 0.114(19) 0.18(2) -0.014(19) 0.013(17) -0.028(16)
C43 0.084(16) 0.093(16) 0.15(2) -0.013(16) 0.030(15) -0.002(14)
C44 0.074(15) 0.076(15) 0.16(2) 0.000(16) 0.020(15) -0.002(13)
C45 0.088(15) 0.089(15) 0.167(19) -0.006(16) 0.019(15) 0.001(14)
C46 0.118(19) 0.117(19) 0.19(2) -0.003(19) 0.039(19) -0.002(18)
C47 0.082(17) 0.086(16) 0.20(2) 0.003(17) 0.031(17) 0.019(15)
C48 0.111(16) 0.081(14) 0.19(2) 0.009(16) 0.016(17) 0.012(14)
C49 0.083(16) 0.079(15) 0.16(2) 0.018(15) 0.036(15) 0.004(14)
C50 0.093(15) 0.079(13) 0.127(17) 0.000(13) 0.020(14) 0.021(13)
C51 0.099(15) 0.066(12) 0.134(17) -0.017(13) 0.023(14) 0.001(13)
C52 0.069(15) 0.056(12) 0.113(18) -0.012(12) 0.029(14) 0.008(12)
C53 0.107(19) 0.088(16) 0.18(2) 0.000(18) 0.002(19) 0.010(16)
C54 0.095(18) 0.071(14) 0.16(2) 0.001(15) -0.015(16) 0.030(14)
C55 0.107(19) 0.087(16) 0.13(2) -0.010(15) -0.009(15) 0.010(15)
C56 0.121(17) 0.097(15) 0.144(19) -0.003(16) -0.005(17) -0.008(15)
C57 0.12(2) 0.103(17) 0.15(2) -0.008(17) -0.013(17) 0.015(17)
C58 0.13(2) 0.087(16) 0.13(2) -0.008(16) -0.003(18) 0.000(17)
C59 0.14(3) 0.12(3) 0.17(3) 0.07(2) 0.07(3) 0.03(2)
C60 0.067(17) 0.11(2) 0.12(2) 0.010(18) 0.037(17) 0.027(16)
C61 0.22(3) 0.105(19) 0.112(19) 0.009(17) -0.05(2) -0.03(2)
C62 0.19(3) 0.092(17) 0.119(19) 0.039(15) -0.053(19) -0.045(18)
C63 0.18(3) 0.12(2) 0.17(2) 0.016(19) -0.05(2) -0.02(2)
C64 0.20(3) 0.11(2) 0.16(2) 0.002(19) -0.04(2) -0.02(2)
C65 0.21(2) 0.086(15) 0.112(17) 0.012(15) -0.028(19) -0.033(18)
C66 0.18(2) 0.116(19) 0.114(19) -0.005(18) -0.01(2) -0.023(19)
C67 0.16(2) 0.070(14) 0.106(18) 0.011(14) -0.012(18) -0.003(16)
C68 0.16(2) 0.090(16) 0.122(19) 0.003(16) -0.025(19) 0.003(18)
C69 0.19(5) 0.20(5) 0.09(3) -0.01(3) -0.04(3) 0.07(4)
C70 0.106(19) 0.095(16) 0.114(19) -0.036(15) 0.002(15) -0.009(16)
C71 0.124(17) 0.099(15) 0.107(16) -0.028(14) 0.008(15) -0.007(15)
C72 0.14(2) 0.105(18) 0.115(19) -0.007(17) -0.005(17) -0.005(18)
C73 0.16(2) 0.105(17) 0.129(18) -0.020(16) -0.014(17) 0.009(18)
C74 0.18(2) 0.121(19) 0.12(2) -0.031(18) -0.009(18) 0.00(2)
C75 0.15(2) 0.093(16) 0.102(18) -0.036(15) -0.011(16) -0.004(17)
C76 0.159(19) 0.091(15) 0.106(16) -0.007(14) -0.002(17) 0.011(16)
C77 0.16(2) 0.066(14) 0.13(2) -0.020(14) -0.035(18) 0.029(16)
C78 0.15(2) 0.062(14) 0.13(2) -0.040(14) -0.036(17) 0.012(15)
C79 0.10(2) 0.059(13) 0.086(17) -0.009(12) 0.001(15) 0.001(13)
C80 0.107(13) 0.140(15) 0.100(12) -0.029(11) -0.005(10) -0.016(12)
C81 0.19(2) 0.15(2) 0.082(16) -0.018(17) -0.021(17) 0.022(19)
C82 0.19(4) 0.16(3) 0.25(4) -0.02(3) 0.04(3) -0.07(3)

loop_
_atom_type_symbol
_atom_type_description
_atom_type_scat_dispersion_real
_atom_type_scat_dispersion_imag
_atom_type_scat_source
C C 0.0033 0.0016 'International Tables Vol C Tables 4.2.6.8 and 6.1.1.4'
H H 0.0000 0.0000 'International Tables Vol C Tables 4.2.6.8 and 6.1.1.4'
N N 0.0061 0.0033 'International Tables Vol C Tables 4.2.6.8 and 6.1.1.4'
O O 0.0106 0.0060 'International Tables Vol C Tables 4.2.6.8 and 6.1.1.4'
Ag Ag -0.8971 1.1015 'International Tables Vol C Tables 4.2.6.8 and 6.1.1.4'
F F 0.0171 0.0103 'International Tables Vol C Tables 4.2.6.8 and 6.1.1.4'
S S 0.1246 0.1234 'International Tables Vol C Tables 4.2.6.8 and 6.1.1.4'

loop_
_geom_angle_atom_site_label_1
_geom_angle_atom_site_label_2
_geom_angle_atom_site_label_3
_geom_angle
_geom_angle_site_symmetry_1
_geom_angle_site_symmetry_3
N1 Ag1 N2 173.5(6) . .
O10 S1 O11 119(2) . .
O10 S1 O9 112(2) . .
O11 S1 O9 118(2) . .
O10 S1 C81 99.6(17) . .
O11 S1 C81 96.8(17) . .
O9 S1 C81 107(2) . .
C10 O1 C19 115.3(16) . .
C5 N1 C1 120.9(18) . .
C5 N1 Ag1 124.2(12) . .
C1 N1 Ag1 114.9(14) . .
C2 C1 N1 117(2) . .
N5 Ag2 N4 174.8(6) . .
O12 S2 O14 110(2) . .
O12 S2 O13 115(3) . .
O14 S2 O13 97(2) . .
O12 S2 C82 110(2) . .
O14 S2 C82 111(2) . .
O13 S2 C82 113(2) . .
C11 O2 C20 116.7(17) . .
C16 N2 C17 104.6(17) . .
C16 N2 Ag1 120.2(12) . .
C17 N2 Ag1 135.1(14) . .
C3 C2 C1 121(3) . .
N7 Ag3 N8 174.3(10) . .
C39 O3 C30 116.9(17) . .
C16 N3 C18 101.2(15) . .
C2 C3 C4 123(2) . .
N11 Ag4 N10 174.3(12) . .
C40 O4 C31 114.0(19) . .
C25 N4 C21 119.5(19) . .
C25 N4 Ag2 119.8(13) . .
C21 N4 Ag2 120.5(14) . .
C3 C4 C5 115.7(18) . .
C59 O5 C50 126(3) . .
C36 N5 C37 111.7(19) . .
C36 N5 Ag2 119.9(14) . .
C37 N5 Ag2 128.4(15) . .
N1 C5 C4 120.5(16) . .
N1 C5 C6 114.0(14) . .
C4 C5 C6 125.4(16) . .
C51 O6 C60 116(2) . .
C38 N6 C36 106(2) . .
C7 C6 C5 170(2) . .
C70 O7 C79 132(3) . .
C41 N7 C45 124(2) . .
C41 N7 Ag3 116(2) . .
C45 N7 Ag3 120.4(17) . .
C6 C7 C8 172(2) . .
C71 O8 C80 119(3) . .
C57 N8 C56 117(3) . .
C57 N8 Ag3 120(3) . .
C56 N8 Ag3 123(2) . .
C13 C8 C9 118.3(17) . .
C13 C8 C7 122.4(16) . .
C9 C8 C7 119.0(17) . .
C58 N9 C56 114(3) . .
C10 C9 C8 123.5(19) . .
C61 N10 C65 120(2) . .
C61 N10 Ag4 124(2) . .
C65 N10 Ag4 115(2) . .
O1 C10 C11 113.3(17) . .
O1 C10 C9 126.3(17) . .
C11 C10 C9 118.1(17) . .
C76 N11 C77 111(4) . .
C76 N11 Ag4 117(3) . .
C77 N11 Ag4 132(3) . .
O2 C11 C10 116.7(16) . .
O2 C11 C12 119.7(18) . .
C10 C11 C12 123.6(19) . .
C76 N12 C78 118(3) . .
C11 C12 C13 114(2) . .
C8 C13 C14 127.8(19) . .
C8 C13 C12 121.5(17) . .
C14 C13 C12 110.7(19) . .
C15 C14 C13 169(2) . .
C14 C15 C16 176(2) . .
N2 C16 C15 126.4(17) . .
N2 C16 N3 116.5(15) . .
C15 C16 N3 117.0(17) . .
N2 C17 C18 112.6(18) . .
C17 C18 N3 104.8(16) . .
N4 C21 C22 117(2) . .
C23 C22 C21 120(2) . .
C22 C23 C24 129(2) . .
C23 C24 C25 108(2) . .
N4 C25 C26 122(2) . .
N4 C25 C24 127.1(17) . .
C26 C25 C24 111(2) . .
C27 C26 C25 176(2) . .
C26 C27 C28 177(2) . .
C33 C28 C27 123.9(16) . .
C33 C28 C29 117.2(16) . .
C27 C28 C29 118.9(19) . .
C30 C29 C28 118(2) . .
C31 C30 C29 122.3(17) . .
C31 C30 O3 115.3(17) . .
C29 C30 O3 121(2) . .
C30 C31 O4 116.6(17) . .
C30 C31 C32 119.6(15) . .
O4 C31 C32 123.5(19) . .
C33 C32 C31 116.6(17) . .
C28 C33 C32 125.5(17) . .
C28 C33 C34 114.2(15) . .
C32 C33 C34 120.3(19) . .
C35 C34 C33 173(2) . .
C34 C35 C36 172(2) . .
N5 C36 N6 109.5(18) . .
N5 C36 C35 125(2) . .
N6 C36 C35 125.4(18) . .
C38 C37 N5 104(2) . .
N6 C38 C37 108(2) . .
C42 C41 N7 117(2) . .
C43 C42 C41 121(2) . .
C42 C43 C44 121(2) . .
C43 C44 C45 121(2) . .
C46 C45 C44 121(4) . .
C46 C45 N7 121(3) . .
C44 C45 N7 114(2) . .
C47 C46 C45 169(5) . .
C46 C47 C48 166(5) . .
C49 C48 C53 120(2) . .
C49 C48 C47 121(3) . .
C53 C48 C47 117(3) . .
C50 C49 C48 120(2) . .
C49 C50 C51 121(2) . .
C49 C50 O5 122(3) . .
C51 C50 O5 115(2) . .
C52 C51 C50 119(2) . .
C52 C51 O6 128(2) . .
C50 C51 O6 113(2) . .
C51 C52 C53 122(2) . .
C52 C53 C48 119(2) . .
C52 C53 C54 126(3) . .
C48 C53 C54 115(3) . .
C55 C54 C53 170(4) . .
C54 C55 C56 174(5) . .
N9 C56 C55 153(4) . .
N9 C56 N8 96(3) . .
C55 C56 N8 109(3) . .
C58 C57 N8 103(4) . .
C57 C58 N9 108(3) . .
C62 C61 N10 118(3) . .
C61 C62 C63 123(2) . .
C64 C63 C62 116(3) . .
C63 C64 C65 123(3) . .
C66 C65 C64 116(4) . .
C66 C65 N10 126(4) . .
C64 C65 N10 118(3) . .
C67 C66 C65 160(6) . .
C66 C67 C68 151(5) . .
C69 C68 C67 114(3) . .
C69 C68 C73 113(3) . .
C67 C68 C73 131(3) . .
C70 C69 C68 126(3) . .
O7 C70 C71 126(3) . .
O7 C70 C69 116(3) . .
C71 C70 C69 117(3) . .
O8 C71 C72 126(3) . .
O8 C71 C70 110(3) . .
C72 C71 C70 120(3) . .
C71 C72 C73 120(3) . .
C74 C73 C72 119(4) . .
C74 C73 C68 117(4) . .
C72 C73 C68 122(3) . .
C75 C74 C73 167(5) . .
C74 C75 C76 174(5) . .
N12 C76 N11 100(3) . .
N12 C76 C75 134(3) . .
N11 C76 C75 125(4) . .
C78 C77 N11 112(4) . .
C77 C78 N12 98(3) . .
F3 C81 F2 104(2) . .
F3 C81 F1 108(3) . .
F2 C81 F1 107(2) . .
F3 C81 S1 113(2) . .
F2 C81 S1 103(2) . .
F1 C81 S1 120(2) . .
F5 C82 F6 109(5) . .
F5 C82 F4 124(6) . .
F6 C82 F4 110(5) . .
F5 C82 S2 102(2) . .
F6 C82 S2 106(3) . .
F4 C82 S2 104(2) . .

loop_
_geom_bond_atom_site_label_1
_geom_bond_atom_site_label_2
_geom_bond_distance
_geom_bond_site_symmetry_2
Ag1 N1 2.059(17) .
Ag1 N2 2.094(18) .
S1 O10 1.45(3) .
S1 O11 1.45(2) .
S1 O9 1.46(4) .
S1 C81 1.76(4) .
F1 C81 1.32(3) .
O1 C10 1.34(2) .
O1 C19 1.56(2) .
N1 C5 1.358(19) .
N1 C1 1.37(2) .
C1 C2 1.37(2) .
Ag2 N5 2.113(17) .
Ag2 N4 2.156(19) .
S2 O12 1.42(2) .
S2 O14 1.43(2) .
S2 O13 1.44(2) .
S2 C82 1.79(3) .
F2 C81 1.32(2) .
O2 C11 1.31(2) .
O2 C20 1.37(3) .
N2 C16 1.30(2) .
N2 C17 1.36(2) .
C2 C3 1.34(2) .
Ag3 N7 2.08(3) .
Ag3 N8 2.21(3) .
F3 C81 1.30(3) .
O3 C39 1.39(4) .
O3 C30 1.42(2) .
N3 C16 1.433(19) .
N3 C18 1.46(3) .
C3 C4 1.34(2) .
Ag4 N11 2.12(4) .
Ag4 N10 2.12(2) .
F4 C82 1.33(3) .
O4 C40 1.29(4) .
O4 C31 1.40(2) .
N4 C25 1.25(3) .
N4 C21 1.36(3) .
C4 C5 1.41(2) .
F5 C82 1.32(3) .
O5 C59 1.40(5) .
O5 C50 1.43(4) .
N5 C36 1.26(2) .
N5 C37 1.398(19) .
C5 C6 1.48(2) .
F6 C82 1.33(3) .
O6 C51 1.44(3) .
O6 C60 1.49(4) .
N6 C38 1.38(2) .
N6 C36 1.40(3) .
C6 C7 1.14(2) .
O7 C70 1.18(4) .
O7 C79 1.51(4) .
N7 C41 1.38(2) .
N7 C45 1.41(2) .
C7 C8 1.45(2) .
O8 C71 1.28(4) .
O8 C80 1.55(5) .
N8 C57 1.35(3) .
N8 C56 1.39(3) .
C8 C13 1.36(3) .
C8 C9 1.39(2) .
N9 C58 1.36(3) .
N9 C56 1.37(2) .
C9 C10 1.37(3) .
N10 C61 1.39(2) .
N10 C65 1.39(3) .
C10 C11 1.36(3) .
N11 C76 1.37(3) .
N11 C77 1.39(3) .
C11 C12 1.42(3) .
N12 C76 1.36(3) .
N12 C78 1.43(2) .
C12 C13 1.49(3) .
C13 C14 1.42(3) .
C14 C15 1.23(3) .
C15 C16 1.42(3) .
C17 C18 1.42(2) .
C21 C22 1.51(4) .
C22 C23 1.23(3) .
C23 C24 1.37(3) .
C24 C25 1.53(4) .
C25 C26 1.44(3) .
C26 C27 1.18(2) .
C27 C28 1.43(2) .
C28 C33 1.30(3) .
C28 C29 1.44(2) .
C29 C30 1.40(3) .
C30 C31 1.32(3) .
C31 C32 1.42(2) .
C32 C33 1.39(2) .
C33 C34 1.44(2) .
C34 C35 1.18(3) .
C35 C36 1.49(3) .
C37 C38 1.38(4) .
C41 C42 1.36(2) .
C42 C43 1.34(2) .
C43 C44 1.36(2) .
C44 C45 1.38(2) .
C45 C46 1.33(4) .
C46 C47 1.23(3) .
C47 C48 1.42(3) .
C48 C49 1.40(2) .
C48 C53 1.41(3) .
C49 C50 1.37(2) .
C50 C51 1.40(2) .
C51 C52 1.37(2) .
C52 C53 1.38(3) .
C53 C54 1.49(2) .
C54 C55 1.223(19) .
C55 C56 1.39(2) .
C57 C58 1.32(3) .
C61 C62 1.38(3) .
C62 C63 1.39(3) .
C63 C64 1.37(3) .
C64 C65 1.38(3) .
C65 C66 1.23(5) .
C66 C67 1.22(3) .
C67 C68 1.43(3) .
C68 C69 1.42(3) .
C68 C73 1.44(3) .
C69 C70 1.41(3) .
C70 C71 1.40(4) .
C71 C72 1.37(3) .
C72 C73 1.42(3) .
C73 C74 1.41(3) .
C74 C75 1.23(3) .
C75 C76 1.41(5) .
C77 C78 1.36(3) .

loop_
_platon_squeeze_void_nr
_platon_squeeze_void_average_x
_platon_squeeze_void_average_y
_platon_squeeze_void_average_z
_platon_squeeze_void_volume
_platon_squeeze_void_count_electrons
_platon_squeeze_void_content
1 0.010 0.046 0.338 147 84 ' '
2 0.010 -0.150 0.838 147 84 ' '
3 0.217 -0.056 0.202 249 112 ' '
4 0.217 -0.027 0.702 249 112 ' '
5 0.510 -0.116 0.338 147 84 ' '
6 0.510 0.079 0.838 147 84 ' '
7 0.717 -0.014 0.202 249 112 ' '
8 0.717 -0.039 0.702 249 112 ' '
